data_4504715
loop_
_publ_author_name
'Visi, Mandana Z.'
'Knobler, Carolyn B.'
'Owen, Jonathan J.'
'Khan, M. Ishaque'
'Schubert, David M.'

_publ_section_title
;
 Structures of Self-Assembled Nonmetal Borates Derived from
 \a,\w-Diaminoalkanes
;
_journal_issue 2
_journal_name_full 'Crystal Growth &amp; Design'
_journal_page_first 538
_journal_paper_doi 10.1021/cg0504915
_journal_volume 6
_journal_year 2006
_chemical_formula_moiety 'C11 H28 N2, 2(B5 H4 O10)'
_chemical_formula_sum 'C11 H36 B10 N2 O20'
_chemical_formula_weight 624.52
_chemical_name_common '1,11-diammonioundecane bispentaborate'
_chemical_name_systematic
; 
 ? 
;
_space_group_IT_number 14
_symmetry_cell_setting monoclinic
_symmetry_space_group_name_Hall '-P 2ybc'
_symmetry_space_group_name_H-M 'P 1 21/c 1'
_atom_sites_solution_hydrogens geom
_atom_sites_solution_primary direct
_atom_sites_solution_secondary difmap
_audit_creation_method SHELXL-97
_cell_angle_alpha 90.00
_cell_angle_beta 90.4720(10)
_cell_angle_gamma 90.00
_cell_formula_units_Z 2
_cell_length_a 9.4469(8)
_cell_length_b 14.0700(12)
_cell_length_c 10.6911(9)
_cell_measurement_reflns_used 4434
_cell_measurement_temperature 298(2)
_cell_measurement_theta_max 28.19
_cell_measurement_theta_min 2.39
_cell_volume 1421.0(2)
_computing_cell_refinement 'Bruker SMART'
_computing_data_collection 'Bruker SMART'
_computing_data_reduction 'Bruker SAINT'
_computing_molecular_graphics 'Bruker SHELXTL'
_computing_publication_material 'Bruker SHELXTL'
_computing_structure_refinement 'SHELXL-97 (Sheldrick, 1997)'
_computing_structure_solution 'SHELXS-97 (Sheldrick, 1990)'
_diffrn_ambient_temperature 293(2)
_diffrn_measured_fraction_theta_full 0.974
_diffrn_measured_fraction_theta_max 0.974
_diffrn_measurement_device_type 'ccd area detector'
_diffrn_measurement_method 'phi and omega scans'
_diffrn_radiation_monochromator graphite
_diffrn_radiation_source 'fine-focus sealed tube'
_diffrn_radiation_type MoK\a
_diffrn_radiation_wavelength 0.71073
_diffrn_reflns_av_R_equivalents 0.0433
_diffrn_reflns_av_sigmaI/netI 0.0351
_diffrn_reflns_limit_h_max 12
_diffrn_reflns_limit_h_min -12
_diffrn_reflns_limit_k_max 18
_diffrn_reflns_limit_k_min -18
_diffrn_reflns_limit_l_max 14
_diffrn_reflns_limit_l_min -14
_diffrn_reflns_number 12358
_diffrn_reflns_theta_full 28.28
_diffrn_reflns_theta_max 28.28
_diffrn_reflns_theta_min 2.16
_exptl_absorpt_coefficient_mu 0.127
_exptl_absorpt_correction_type none
_exptl_crystal_colour colorless
_exptl_crystal_density_diffrn 1.460
_exptl_crystal_density_method 'not measured'
_exptl_crystal_description parallelepiped
_exptl_crystal_F_000 652
_exptl_crystal_size_max 0.45
_exptl_crystal_size_mid 0.30
_exptl_crystal_size_min 0.15
_refine_diff_density_max 0.745
_refine_diff_density_min -0.315
_refine_diff_density_rms 0.058
_refine_ls_extinction_method none
_refine_ls_goodness_of_fit_ref 1.024
_refine_ls_hydrogen_treatment constr
_refine_ls_matrix_type full
_refine_ls_number_parameters 262
_refine_ls_number_reflns 3452
_refine_ls_number_restraints 17
_refine_ls_restrained_S_all 1.028
_refine_ls_R_factor_all 0.0822
_refine_ls_R_factor_gt 0.0549
_refine_ls_shift/su_max 0.022
_refine_ls_shift/su_mean 0.002
_refine_ls_structure_factor_coef Fsqd
_refine_ls_weighting_details 'calc w=1/[\s^2^(Fo^2^)+(0.1284P)^2^+0.0143P] where P=(Fo^2^+2Fc^2^)/3'
_refine_ls_weighting_scheme calc
_refine_ls_wR_factor_gt 0.1720
_refine_ls_wR_factor_ref 0.1910
_reflns_number_gt 2247
_reflns_number_total 3452
_reflns_threshold_expression >2sigma(I)
_cod_data_source_file cg0504915si20051107_091537.cif
_cod_data_source_block compound_7
_cod_original_sg_symbol_H-M P2(1)/c
_cod_database_code 4504715

loop_
_symmetry_equiv_pos_as_xyz
'x, y, z'
'-x, y+1/2, -z+1/2'
'-x, -y, -z'
'x, -y-1/2, z-1/2'

loop_
_atom_site_label
_atom_site_type_symbol
_atom_site_fract_x
_atom_site_fract_y
_atom_site_fract_z
_atom_site_U_iso_or_equiv
_atom_site_adp_type
_atom_site_occupancy
_atom_site_symmetry_multiplicity
_atom_site_calc_flag
_atom_site_refinement_flags
_atom_site_disorder_assembly
_atom_site_disorder_group
B1 B 0.70926(18) 0.13473(15) 0.38461(18) 0.0298(4) Uani 1 1 d . . .
B2A B 0.96019(19) 0.08764(15) 0.39186(19) 0.0321(5) Uani 1 1 d . . .
B2B B 0.8786(2) 0.20297(16) 0.5372(2) 0.0357(5) Uani 1 1 d . . .
B2C B 0.4512(2) 0.10871(16) 0.3876(2) 0.0353(5) Uani 1 1 d . . .
B2D B 0.5450(2) 0.22323(18) 0.2485(2) 0.0406(5) Uani 1 1 d . . .
O1A O 0.74384(12) 0.19071(9) 0.49678(12) 0.0363(3) Uani 1 1 d . . .
O2A O 0.91384(16) 0.25665(14) 0.63686(16) 0.0580(5) Uani 1 1 d . . .
H2A H 0.838(3) 0.274(2) 0.669(3) 0.075 Uiso 1 1 d . . .
O3A O 0.99068(12) 0.15905(9) 0.47623(12) 0.0364(3) Uani 1 1 d . . .
O1B O 0.82527(12) 0.07074(9) 0.35360(12) 0.0343(3) Uani 1 1 d . . .
O2B O 0.33591(13) 0.06635(11) 0.43697(15) 0.0457(4) Uani 1 1 d . . .
H2B H 0.361(3) 0.0270(18) 0.479(3) 0.059 Uiso 1 1 d . . .
O3B O 0.43000(13) 0.18489(11) 0.30982(14) 0.0474(4) Uani 1 1 d . . .
O1C O 0.58386(12) 0.07709(9) 0.41382(12) 0.0344(3) Uani 1 1 d . . .
O2C O 0.51235(16) 0.28741(13) 0.15694(16) 0.0596(5) Uani 1 1 d . . .
H2C H 0.586(4) 0.308(2) 0.116(3) 0.078 Uiso 1 1 d . . .
O1D O 0.67821(13) 0.19772(10) 0.27803(12) 0.0379(4) Uani 1 1 d . . .
O2D O 1.06368(14) 0.03096(11) 0.34793(15) 0.0476(4) Uani 1 1 d . . .
H2D H 1.141(3) 0.0490(19) 0.379(3) 0.062 Uiso 1 1 d . . .
N1 N 0.7982(2) 0.86249(17) 0.3108(2) 0.0634(6) Uani 1 1 d G . .
H1A H 0.7066 0.8385 0.3333 0.082 Uiso 1 1 calc G A 1
H1B H 0.7905 0.9281 0.3469 0.082 Uiso 1 1 calc G B 1
H1C H 0.8734 0.8536 0.3721 0.082 Uiso 1 1 calc G C 1
C2 C 0.8669(7) 0.8386(6) 0.1946(5) 0.067(2) Uani 0.50 1 d PD D 1
H21 H 0.8771 0.7701 0.1903 0.087 Uiso 0.50 1 calc PR D 1
H22 H 0.9613 0.8658 0.1957 0.087 Uiso 0.50 1 calc PR D 1
C3 C 0.7907(8) 0.8722(4) 0.0781(6) 0.0805(17) Uani 0.50 1 d PD D 1
H31 H 0.6925 0.8523 0.0816 0.105 Uiso 0.50 1 calc PR D 1
H32 H 0.8330 0.8424 0.0056 0.105 Uiso 0.50 1 calc PR D 1
C4 C 0.7969(9) 0.9788(4) 0.0632(6) 0.0874(19) Uani 0.50 1 d PD D 1
H41 H 0.7385 1.0056 0.1286 0.114 Uiso 0.50 1 calc PR D 1
H42 H 0.8935 0.9977 0.0818 0.114 Uiso 0.50 1 calc PR D 1
C5 C 0.7551(11) 1.0285(6) -0.0567(8) 0.162(8) Uani 0.50 1 d PD D 1
H51 H 0.7453 1.0964 -0.0431 0.211 Uiso 0.50 1 calc PR D 1
H52 H 0.8257 1.0182 -0.1207 0.211 Uiso 0.50 1 calc PR D 1
C6 C 0.6152(7) 0.9853(12) -0.0952(8) 0.276(16) Uani 0.50 1 d PD D 1
H6A H 0.6281 0.9177 -0.1084 0.359 Uiso 0.50 1 calc PR D 1
H6B H 0.5852 1.0131 -0.1742 0.359 Uiso 0.50 1 calc PR D 1
C7 C 0.5000 1.0000 0.0000 0.211(7) Uani 1 2 d SD . .
H7A H 0.4699(9) 1.06816(18) 0.0047(15) 0.274 Uiso 0.50 1 d PD . .
H7B H 0.5389(7) 1.0016(11) 0.0874(2) 0.274 Uiso 0.50 1 d PD . .
C8 C 0.3744(8) 0.9339(8) -0.0112(14) 0.295(12) Uani 0.50 1 d PD D 2
H8A H 0.3427 0.9244 -0.0968 0.384 Uiso 0.50 1 calc PR D 2
H8B H 0.3889 0.8734 0.0304 0.384 Uiso 0.50 1 calc PR D 2
C9 C 0.2819(14) 1.0014(10) 0.0614(10) 0.233(14) Uani 0.50 1 d PD D 2
H9A H 0.3476 1.0307 0.1200 0.303 Uiso 0.50 1 calc PR D 2
H9B H 0.2243 0.9593 0.1116 0.303 Uiso 0.50 1 calc PR D 2
C10 C 0.1816(14) 1.0814(8) 0.0287(10) 0.153(5) Uani 0.50 1 d PD D 2
H101 H 0.2330 1.1395 0.0466 0.198 Uiso 0.50 1 calc PR D 2
H102 H 0.1062 1.0780 0.0896 0.198 Uiso 0.50 1 calc PR D 2
C11 C 0.1091(10) 1.0975(6) -0.0960(8) 0.136(4) Uani 0.50 1 d PD D 2
H111 H 0.0813 1.0371 -0.1325 0.177 Uiso 0.50 1 calc PR D 2
H112 H 0.0248 1.1359 -0.0850 0.177 Uiso 0.50 1 calc PR D 2
C12 C 0.2118(13) 1.1479(9) -0.1806(10) 0.129(4) Uani 0.50 1 d PD . 2
H121 H 0.2049 1.2153 -0.1626 0.168 Uiso 0.50 1 calc PR . 2
H122 H 0.3063 1.1281 -0.1558 0.168 Uiso 0.50 1 calc PR . 2

loop_
_atom_site_aniso_label
_atom_site_aniso_U_11
_atom_site_aniso_U_22
_atom_site_aniso_U_33
_atom_site_aniso_U_23
_atom_site_aniso_U_13
_atom_site_aniso_U_12
B1 0.0186(8) 0.0393(11) 0.0315(10) 0.0033(8) -0.0014(7) 0.0007(7)
B2A 0.0197(9) 0.0425(11) 0.0341(10) 0.0029(8) -0.0005(7) 0.0010(8)
B2B 0.0245(10) 0.0442(12) 0.0384(11) -0.0029(9) -0.0008(8) -0.0011(8)
B2C 0.0207(9) 0.0456(12) 0.0397(11) 0.0049(9) -0.0024(8) 0.0020(8)
B2D 0.0255(10) 0.0539(13) 0.0423(12) 0.0129(10) -0.0014(8) 0.0023(9)
O1A 0.0217(6) 0.0494(8) 0.0379(7) -0.0071(6) -0.0014(5) 0.0036(5)
O2A 0.0279(7) 0.0871(13) 0.0589(10) -0.0338(9) -0.0040(6) -0.0009(7)
O3A 0.0196(6) 0.0469(8) 0.0427(7) -0.0049(6) -0.0010(5) -0.0027(5)
O1B 0.0197(6) 0.0446(7) 0.0385(7) -0.0062(5) -0.0023(5) 0.0013(5)
O2B 0.0194(6) 0.0584(9) 0.0594(10) 0.0225(7) -0.0029(6) -0.0005(6)
O3B 0.0216(6) 0.0629(9) 0.0577(9) 0.0250(7) 0.0006(6) 0.0061(6)
O1C 0.0184(6) 0.0438(7) 0.0409(7) 0.0106(5) -0.0034(5) -0.0008(5)
O2C 0.0299(8) 0.0839(12) 0.0650(11) 0.0421(9) -0.0008(7) 0.0032(7)
O1D 0.0228(6) 0.0533(8) 0.0374(7) 0.0125(6) -0.0009(5) -0.0008(5)
O2D 0.0231(7) 0.0599(10) 0.0597(9) -0.0169(7) -0.0022(6) 0.0059(6)
N1 0.0472(11) 0.0790(14) 0.0637(14) -0.0077(11) -0.0114(10) 0.0003(10)
C2 0.047(3) 0.086(4) 0.066(4) -0.024(3) -0.007(3) 0.022(4)
C3 0.075(4) 0.096(5) 0.071(4) -0.009(4) 0.000(3) 0.004(4)
C4 0.113(5) 0.091(5) 0.058(4) -0.011(3) 0.002(3) 0.012(4)
C5 0.237(16) 0.086(6) 0.164(14) -0.059(7) 0.106(13) -0.084(8)
C6 0.55(5) 0.198(16) 0.080(8) -0.042(10) -0.124(17) 0.02(2)
C7 0.212(12) 0.194(11) 0.223(14) 0.017(10) -0.160(12) 0.017(9)
C8 0.38(4) 0.41(3) 0.092(10) 0.022(16) -0.006(16) -0.02(3)
C9 0.39(3) 0.26(2) 0.043(5) 0.002(9) -0.034(10) -0.22(2)
C10 0.242(15) 0.121(8) 0.094(8) 0.000(6) -0.009(8) 0.011(9)
C11 0.139(8) 0.118(8) 0.154(9) -0.070(7) 0.086(7) -0.036(7)
C12 0.141(10) 0.142(10) 0.105(8) -0.018(7) 0.013(7) -0.082(9)

loop_
_atom_type_symbol
_atom_type_description
_atom_type_scat_dispersion_real
_atom_type_scat_dispersion_imag
_atom_type_scat_source
C C 0.0033 0.0016 'International Tables Vol C Tables 4.2.6.8 and 6.1.1.4'
H H 0.0000 0.0000 'International Tables Vol C Tables 4.2.6.8 and 6.1.1.4'
B B 0.0013 0.0007 'International Tables Vol C Tables 4.2.6.8 and 6.1.1.4'
N N 0.0061 0.0033 'International Tables Vol C Tables 4.2.6.8 and 6.1.1.4'
O O 0.0106 0.0060 'International Tables Vol C Tables 4.2.6.8 and 6.1.1.4'

loop_
_geom_angle_atom_site_label_1
_geom_angle_atom_site_label_2
_geom_angle_atom_site_label_3
_geom_angle
_geom_angle_site_symmetry_1
O1B B1 O1A 110.73(13) .
O1B B1 O1D 109.94(14) .
O1A B1 O1D 110.54(16) .
O1B B1 O1C 108.40(15) .
O1A B1 O1C 107.24(13) .
O1D B1 O1C 109.92(13) .
O2D B2A O1B 118.25(17) .
O2D B2A O3A 120.69(16) .
O1B B2A O3A 121.04(16) .
O2A B2B O1A 123.42(18) .
O2A B2B O3A 115.83(16) .
O1A B2B O3A 120.76(17) .
O2B B2C O1C 121.33(18) .
O2B B2C O3B 117.87(16) .
O1C B2C O3B 120.80(17) .
O1D B2D O2C 123.43(18) .
O1D B2D O3B 121.45(18) .
O2C B2D O3B 115.12(17) .
B2B O1A B1 122.12(14) .
B2A O3A B2B 118.29(14) .
B2A O1B B1 121.95(15) .
B2C O3B B2D 118.78(15) .
B2C O1C B1 121.28(15) .
B2D O1D B1 121.56(15) .
N1 C2 C3 114.9(5) .
C2 C3 C4 112.3(6) .
C5 C4 C3 122.7(6) .
C6 C5 C4 105.5(8) .
C5 C6 C7 113.3(7) .
C6 C7 C8 115.6(5) .
C9 C8 C7 91.7(7) .
C8 C9 C10 135.6(10) .
C9 C10 C11 126.5(10) .
C12 C11 C10 108.1(10) .
N1 C12 C11 120.5(8) 3_675

loop_
_geom_bond_atom_site_label_1
_geom_bond_atom_site_label_2
_geom_bond_distance
_geom_bond_site_symmetry_2
B1 O1B 1.459(2) .
B1 O1A 1.469(2) .
B1 O1D 1.471(2) .
B1 O1C 1.471(2) .
B2A O2D 1.349(2) .
B2A O1B 1.356(2) .
B2A O3A 1.379(2) .
B2B O2A 1.346(3) .
B2B O1A 1.352(2) .
B2B O3A 1.392(2) .
B2C O2B 1.353(2) .
B2C O1C 1.357(2) .
B2C O3B 1.370(3) .
B2D O1D 1.344(2) .
B2D O2C 1.365(3) .
B2D O3B 1.383(2) .
N1 C2 1.446(7) .
C2 C3 1.5097(10) .
C3 C4 1.5104(10) .
C4 C5 1.5100(10) .
C5 C6 1.5095(11) .
C6 C7 1.5105(10) .
C7 C8 1.5110(10) .
C8 C9 1.5101(10) .
C9 C10 1.5102(10) .
C10 C11 1.5107(11) .
C11 C12 1.5096(10) .
C12 N1 1.401(11) 3_675

loop_
_geom_hbond_atom_site_label_D
_geom_hbond_atom_site_label_H
_geom_hbond_atom_site_label_A
_geom_hbond_distance_DH
_geom_hbond_distance_HA
_geom_hbond_distance_DA
_geom_hbond_angle_DHA
_geom_hbond_site_symmetry_A
O2A H2A O1D 0.83(3) 1.96(3) 2.775(2) 168(3) 4_566
O2B H2B O1C 0.75(3) 1.93(3) 2.6781(19) 177(3) 3_656
O2C H2C O1A 0.87(3) 1.97(3) 2.806(2) 160(3) 4_565
O2D H2D O2B 0.84(3) 1.96(3) 2.780(2) 168(3) 1_655
N1 H1A O2C 0.96 2.19 3.139(3) 168.1 2_655
N1 H1B O1B 1.00 2.04 2.976(3) 155.3 1_565
N1 H1C O3A 0.97 2.07 3.030(2) 170.7 3_766

loop_
_geom_torsion_atom_site_label_1
_geom_torsion_atom_site_label_2
_geom_torsion_atom_site_label_3
_geom_torsion_atom_site_label_4
_geom_torsion
_geom_torsion_site_symmetry_4
O2A B2B O1A B1 177.50(19) .
O3A B2B O1A B1 -2.8(3) .
O1B B1 O1A B2B 20.1(2) .
O1D B1 O1A B2B -102.03(19) .
O1C B1 O1A B2B 138.15(17) .
O2D B2A O3A B2B -167.53(18) .
O1B B2A O3A B2B 10.6(3) .
O2A B2B O3A B2A 166.08(19) .
O1A B2B O3A B2A -13.6(3) .
O2D B2A O1B B1 -172.81(17) .
O3A B2A O1B B1 9.0(3) .
O1A B1 O1B B2A -23.2(2) .
O1D B1 O1B B2A 99.26(19) .
O1C B1 O1B B2A -140.56(16) .
O2B B2C O3B B2D -173.57(19) .
O1C B2C O3B B2D 6.4(3) .
O1D B2D O3B B2C -10.6(3) .
O2C B2D O3B B2C 169.1(2) .
O2B B2C O1C B1 -165.91(18) .
O3B B2C O1C B1 14.1(3) .
O1B B1 O1C B2C -147.76(17) .
O1A B1 O1C B2C 92.65(19) .
O1D B1 O1C B2C -27.6(2) .
O2C B2D O1D B1 174.5(2) .
O3B B2D O1D B1 -5.8(3) .
O1B B1 O1D B2D 142.65(18) .
O1A B1 O1D B2D -94.8(2) .
O1C B1 O1D B2D 23.4(3) .
N1 C2 C3 C4 70.3(9) .
C2 C3 C4 C5 167.5(8) .
C3 C4 C5 C6 47.3(12) .
C4 C5 C6 C7 60.9(14) .
C5 C6 C7 C8 -161.2(11) .
C6 C7 C8 C9 -159.3(9) .
C7 C8 C9 C10 92.4(18) .
C8 C9 C10 C11 21(3) .
C9 C10 C11 C12 -82.4(16) .
C10 C11 C12 N1 152.9(11) 3_675
